data_4514772
loop_
_publ_author_name
'Procter, Richard J.'
'Uzelac, Marina'
'Cid, Jessica'
'Rushworth, Philip J.'
'Ingleson, Michael J.'

_publ_section_title
;
 Low-Coordinate NHC--Zinc Hydride Complexes Catalyze Alkyne C--H
 Borylation and Hydroboration Using Pinacolborane
;
_journal_issue 6
_journal_name_full 'ACS Catalysis'
_journal_page_first 5760
_journal_paper_doi 10.1021/acscatal.9b01370
_journal_volume 9
_journal_year 2019
_chemical_formula_moiety 'C29 H42 Cl2 N2 Zn, 1.5(C4 H8 O)'
_chemical_formula_sum 'C35 H54 Cl2 N2 O1.5 Zn'
_chemical_formula_weight 663.07
_space_group_crystal_system monoclinic
_space_group_IT_number 14
_space_group_name_Hall '-P 2ybc'
_space_group_name_H-M_alt 'P 1 21/c 1'
_symmetry_space_group_name_Hall '-P 2ybc'
_symmetry_space_group_name_H-M 'P 1 21/c 1'
_atom_sites_solution_hydrogens geom
_atom_sites_solution_primary direct
_audit_creation_date 2018-11-10
_audit_creation_method
;
Olex2 1.2
(compiled 2018.05.29 svn.r3508 for OlexSys, GUI svn.r5506)
;
_cell_angle_alpha 90
_cell_angle_beta 133.379(12)
_cell_angle_gamma 90
_cell_formula_units_Z 4
_cell_length_a 12.9149(9)
_cell_length_b 19.5194(6)
_cell_length_c 19.2829(13)
_cell_measurement_reflns_used 4795
_cell_measurement_temperature 150.03(10)
_cell_measurement_theta_max 28.7100
_cell_measurement_theta_min 3.4400
_cell_volume 3533.1(8)
_computing_cell_refinement
;
CrysAlisPro, Agilent Technologies,
Version 1.171.36.24 (release 03-12-2012 CrysAlis171 .NET)
(compiled Dec  3 2012,18:21:49)
;
_computing_data_collection
;
CrysAlisPro, Agilent Technologies,
Version 1.171.36.24 (release 03-12-2012 CrysAlis171 .NET)
(compiled Dec  3 2012,18:21:49)
;
_computing_data_reduction
;
CrysAlisPro, Agilent Technologies,
Version 1.171.36.24 (release 03-12-2012 CrysAlis171 .NET)
(compiled Dec  3 2012,18:21:49)
;
_computing_molecular_graphics 'Olex2 (Dolomanov et al., 2009)'
_computing_publication_material 'Olex2 (Dolomanov et al., 2009)'
_computing_structure_refinement 'ShelXL (Sheldrick, 2015)'
_computing_structure_solution 'ShelXT (Sheldrick, 2015)'
_diffrn_ambient_temperature 150.03(10)
_diffrn_detector_area_resol_mean 8.0714
_diffrn_measured_fraction_theta_full 0.998
_diffrn_measured_fraction_theta_max 0.846
_diffrn_measurement_details
;
#__ type_ start__ end____ width___ exp.time_
  1 omega   -2.00   85.00   1.0000    3.2250
omega____ theta____ kappa____ phi______ frames
    -       18.8601   57.0000   60.0000 87

#__ type_ start__ end____ width___ exp.time_
  2 omega   35.00   65.00   1.0000    3.2250
omega____ theta____ kappa____ phi______ frames
    -       18.8601  178.0000  -90.0000 30

#__ type_ start__ end____ width___ exp.time_
  3 omega  -18.00   16.00   1.0000    3.2250
omega____ theta____ kappa____ phi______ frames
    -       18.8601  -99.0000  150.0000 34

#__ type_ start__ end____ width___ exp.time_
  4 omega  -48.00   23.00   1.0000    3.2250
omega____ theta____ kappa____ phi______ frames
    -       18.8601  -57.0000  -90.0000 71
;
_diffrn_measurement_device_type 'SuperNova, Single source at offset), Eos'
_diffrn_measurement_method '\w scans'
_diffrn_orient_matrix_UB_11 0.0722728000
_diffrn_orient_matrix_UB_12 0.0094324000
_diffrn_orient_matrix_UB_13 0.0380064000
_diffrn_orient_matrix_UB_21 0.0037767000
_diffrn_orient_matrix_UB_22 0.0105978000
_diffrn_orient_matrix_UB_23 -0.0334284000
_diffrn_orient_matrix_UB_31 -0.0215930000
_diffrn_orient_matrix_UB_32 0.0334429000
_diffrn_orient_matrix_UB_33 -0.0001394000
_diffrn_radiation_monochromator mirror
_diffrn_radiation_type MoK\a
_diffrn_radiation_wavelength 0.71073
_diffrn_reflns_av_R_equivalents 0.0332
_diffrn_reflns_av_unetI/netI 0.0657
_diffrn_reflns_Laue_measured_fraction_full 0.998
_diffrn_reflns_Laue_measured_fraction_max 0.846
_diffrn_reflns_limit_h_max 11
_diffrn_reflns_limit_h_min -17
_diffrn_reflns_limit_k_max 21
_diffrn_reflns_limit_k_min -26
_diffrn_reflns_limit_l_max 24
_diffrn_reflns_limit_l_min -22
_diffrn_reflns_number 16038
_diffrn_reflns_point_group_measured_fraction_full 0.998
_diffrn_reflns_point_group_measured_fraction_max 0.846
_diffrn_reflns_theta_full 25.242
_diffrn_reflns_theta_max 29.144
_diffrn_reflns_theta_min 3.324
_diffrn_source 'SuperNova (Mo) X-ray Source'
_exptl_absorpt_coefficient_mu 0.876
_exptl_absorpt_correction_T_max 1.00000
_exptl_absorpt_correction_T_min 0.64738
_exptl_absorpt_correction_type multi-scan
_exptl_absorpt_process_details
;
CrysAlisPro, Agilent Technologies,
Version 1.171.36.24 (release 03-12-2012 CrysAlis171 .NET)
(compiled Dec  3 2012,18:21:49)
Empirical absorption correction using spherical harmonics,
 implemented in SCALE3 ABSPACK scaling algorithm.
;
_exptl_crystal_colour 'clear colourless'
_exptl_crystal_colour_lustre clear
_exptl_crystal_colour_primary colourless
_exptl_crystal_density_diffrn 1.247
_exptl_crystal_description block
_exptl_crystal_F_000 1416
_exptl_crystal_size_max 0.3
_exptl_crystal_size_mid 0.3
_exptl_crystal_size_min 0.3
_refine_diff_density_max 0.400
_refine_diff_density_min -0.434
_refine_diff_density_rms 0.065
_refine_ls_extinction_method none
_refine_ls_goodness_of_fit_ref 1.035
_refine_ls_hydrogen_treatment constr
_refine_ls_matrix_type full
_refine_ls_number_parameters 405
_refine_ls_number_reflns 8060
_refine_ls_number_restraints 30
_refine_ls_restrained_S_all 1.034
_refine_ls_R_factor_all 0.0736
_refine_ls_R_factor_gt 0.0467
_refine_ls_shift/su_max 0.001
_refine_ls_shift/su_mean 0.000
_refine_ls_structure_factor_coef Fsqd
_refine_ls_weighting_details 'w=1/[\s^2^(Fo^2^)+(0.0361P)^2^+0.5327P] where P=(Fo^2^+2Fc^2^)/3'
_refine_ls_weighting_scheme calc
_refine_ls_wR_factor_gt 0.0894
_refine_ls_wR_factor_ref 0.1012
_reflns_Friedel_coverage 0.000
_reflns_number_gt 5877
_reflns_number_total 8060
_reflns_threshold_expression 'I > 2\s(I)'
_cod_data_source_file cs9b01370_si_004.cif
_cod_data_source_block amji353
_cod_original_cell_volume 3533.2(6)
_cod_original_formula_sum 'C35 H54 Cl2 N2 O1.50 Zn'
_cod_database_code 4514772
_shelx_shelxl_version_number 2018/3
_chemical_oxdiff_formula Zn1Cl2N2C13H15
_chemical_oxdiff_usercomment RP154
_shelx_space_group_comment
;
The symmetry employed for this shelxl refinement is uniquely defined
by the following loop, which should always be used as a source of
symmetry information in preference to the above space-group names.
They are only intended as comments.
;
_reflns_odcompleteness_completeness 99.73
_reflns_odcompleteness_iscentric 1
_reflns_odcompleteness_theta 26.32
_olex2_refinement_description
;
1. Fixed Uiso
 At 1.2 times of:
  All C(H) groups, All C(H,H) groups
 At 1.5 times of:
  All C(H,H,H) groups
2. Rigid body (RIGU) restrains
 O1, C2, C3, C4, C5
 with sigma for 1-2 distances of 0.004 and sigma for 1-3 distances of 0.004
3. Others
 Fixed Sof: O1(0.5) C2(0.5) H2A(0.5) H2B(0.5) C3(0.5) H3A(0.5) H3B(0.5)
 C4(0.5) H4A(0.5) H4B(0.5) C5(0.5) H5A(0.5) H5B(0.5)
4.a Ternary CH refined with riding coordinates:
 C00F(H00F), C00K(H00K), C00N(H00N), C00T(H00W)
4.b Secondary CH2 refined with riding coordinates:
 C00G(H00A,H00B), C00J(H00C,H00D), C00O(H00G,H00H), C00S(H00U,H00V), C00W(H1AA,
 HC), C00Z(H2AA,HH), C010(H01G,H01H), C013(H01I,H01J), C2(H2A,H2B), C3(H3A,H3B),
  C4(H4A,H4B), C5(H5A,H5B)
4.c Aromatic/amide H refined with riding coordinates:
 C009(H009), C00E(H00E), C00I(H00I), C00L(H00L), C00M(H00M), C00P(H00P)
4.d Idealised Me refined as rotating group:
 C00Q(H00J,H00O,H00Q), C00R(H00R,H00S,H00T), C00U(H00X,H00Y,H), C00V(H00Z,HA,
 HB), C00X(H00,HD,HE), C00Y(H0AA,HF,HG), C011(H01A,H01B,H01C), C012(H01D,H01E,
 H01F)
;
_olex2_date_sample_data_collection 2016-07-19
_olex2_submission_special_instructions 'No special instructions were received'

loop_
_space_group_symop_operation_xyz
'x, y, z'
'-x, y+1/2, -z+1/2'
'-x, -y, -z'
'x, -y-1/2, z-1/2'

loop_
_atom_site_label
_atom_site_type_symbol
_atom_site_fract_x
_atom_site_fract_y
_atom_site_fract_z
_atom_site_U_iso_or_equiv
_atom_site_adp_type
_atom_site_occupancy
_atom_site_site_symmetry_order
_atom_site_calc_flag
_atom_site_refinement_flags_posn
_atom_site_refinement_flags_adp
_atom_site_refinement_flags_occupancy
_atom_site_disorder_assembly
_atom_site_disorder_group
Zn01 Zn 0.67210(3) 0.69718(2) 0.54804(2) 0.02449(9) Uani 1 1 d . . . . .
Cl02 Cl 0.66398(7) 0.64520(4) 0.64470(4) 0.03846(18) Uani 1 1 d . . . . .
Cl03 Cl 0.86094(7) 0.67177(4) 0.57312(5) 0.0475(2) Uani 1 1 d . . . . .
N004 N 0.38219(17) 0.73702(10) 0.37743(11) 0.0180(4) Uani 1 1 d . . . . .
N005 N 0.54827(18) 0.82555(10) 0.44271(12) 0.0171(4) Uani 1 1 d . . . . .
O006 O 0.1964(2) 0.90715(12) 0.38922(16) 0.0545(6) Uani 1 1 d . . . . .
C007 C 0.6965(2) 0.84564(12) 0.52043(14) 0.0181(5) Uani 1 1 d . . . . .
C008 C 0.3563(2) 0.66822(12) 0.39104(14) 0.0188(5) Uani 1 1 d . . . . .
C009 C 0.8881(2) 0.87861(12) 0.68310(15) 0.0240(5) Uani 1 1 d . . . . .
H009 H 0.923933 0.888296 0.743465 0.029 Uiso 1 1 calc R . . . .
C00A C 0.5154(2) 0.76104(12) 0.44349(14) 0.0165(5) Uani 1 1 d . . . . .
C00B C 0.7441(2) 0.86195(12) 0.60929(15) 0.0197(5) Uani 1 1 d . . . . .
C00C C 0.3896(2) 0.61148(12) 0.36408(14) 0.0202(5) Uani 1 1 d . . . . .
C00D C 0.7849(2) 0.84912(12) 0.50263(16) 0.0218(5) Uani 1 1 d . . . . .
C00E C 0.9780(2) 0.88090(13) 0.66775(16) 0.0283(6) Uani 1 1 d . . . . .
H00E H 1.073634 0.891811 0.717838 0.034 Uiso 1 1 calc R . . . .
C00F C 0.6468(2) 0.86755(12) 0.62710(15) 0.0224(5) Uani 1 1 d . . . . .
H00F H 0.554067 0.848228 0.571744 0.027 Uiso 1 1 calc R . . . .
C00G C 0.4454(2) 0.88247(12) 0.38548(15) 0.0232(5) Uani 1 1 d . . . . .
H00A H 0.497772 0.925310 0.409161 0.028 Uiso 1 1 calc R . . . .
H00B H 0.381606 0.883551 0.395688 0.028 Uiso 1 1 calc R . . . .
C00H C 0.2946(2) 0.66125(13) 0.42878(15) 0.0219(5) Uani 1 1 d . . . . .
C00I C 0.3587(2) 0.54648(13) 0.37630(16) 0.0266(6) Uani 1 1 d . . . . .
H00I H 0.381174 0.507877 0.360552 0.032 Uiso 1 1 calc R . . . .
C00J C 0.2542(2) 0.77155(13) 0.28805(15) 0.0242(5) Uani 1 1 d . . . . .
H00C H 0.216787 0.804323 0.303970 0.029 Uiso 1 1 calc R . . . .
H00D H 0.180930 0.737571 0.245709 0.029 Uiso 1 1 calc R . . . .
C00K C 0.4492(2) 0.61899(13) 0.31826(16) 0.0254(5) Uani 1 1 d . . . . .
H00K H 0.493805 0.664240 0.335263 0.030 Uiso 1 1 calc R . . . .
C00L C 0.9267(2) 0.86708(13) 0.57847(17) 0.0284(6) Uani 1 1 d . . . . .
H00L H 0.988055 0.869816 0.568890 0.034 Uiso 1 1 calc R . . . .
C00M C 0.2952(2) 0.53859(13) 0.41150(16) 0.0309(6) Uani 1 1 d . . . . .
H00M H 0.273682 0.494932 0.417796 0.037 Uiso 1 1 calc R . . . .
C00N C 0.7292(3) 0.83783(14) 0.40369(17) 0.0293(6) Uani 1 1 d . . . . .
H00N H 0.635484 0.815936 0.363991 0.035 Uiso 1 1 calc R . . . .
C00O C 0.3558(2) 0.87841(13) 0.27821(16) 0.0288(6) Uani 1 1 d . . . . .
H00G H 0.281075 0.912667 0.245985 0.035 Uiso 1 1 calc R . . . .
H00H H 0.415633 0.888972 0.266125 0.035 Uiso 1 1 calc R . . . .
C00P C 0.2637(2) 0.59511(14) 0.43729(16) 0.0285(6) Uani 1 1 d . . . . .
H00P H 0.221121 0.588919 0.460775 0.034 Uiso 1 1 calc R . . . .
C00Q C 0.3280(3) 0.61584(15) 0.20958(16) 0.0362(7) Uani 1 1 d . . . . .
H00J H 0.281253 0.572205 0.191220 0.054 Uiso 1 1 calc GR . . . .
H00O H 0.365980 0.621696 0.181220 0.054 Uiso 1 1 calc GR . . . .
H00Q H 0.260642 0.651658 0.188082 0.054 Uiso 1 1 calc GR . . . .
C00R C 0.7099(3) 0.90715(14) 0.35851(17) 0.0352(6) Uani 1 1 d . . . . .
H00R H 0.650065 0.936095 0.358784 0.053 Uiso 1 1 calc GR . . . .
H00S H 0.666381 0.900198 0.293999 0.053 Uiso 1 1 calc GR . . . .
H00T H 0.801147 0.928546 0.394490 0.053 Uiso 1 1 calc GR . . . .
C00S C 0.2886(2) 0.80823(13) 0.23682(15) 0.0275(6) Uani 1 1 d . . . . .
H00U H 0.201637 0.813543 0.170194 0.033 Uiso 1 1 calc R . . . .
H00V H 0.353263 0.780029 0.239606 0.033 Uiso 1 1 calc R . . . .
C00T C 0.2594(3) 0.72240(14) 0.45808(17) 0.0291(6) Uani 1 1 d . . . . .
H00W H 0.299807 0.763251 0.454656 0.035 Uiso 1 1 calc R . . . .
C00U C 0.7009(3) 0.82937(15) 0.71587(18) 0.0373(7) Uani 1 1 d . . . . .
H00X H 0.717665 0.782243 0.711949 0.056 Uiso 1 1 calc GR . . . .
H00Y H 0.630837 0.831979 0.719842 0.056 Uiso 1 1 calc GR . . . .
H H 0.788076 0.849892 0.771637 0.056 Uiso 1 1 calc GR . . . .
C00V C 0.6251(3) 0.94305(13) 0.63486(19) 0.0355(6) Uani 1 1 d . . . . .
H00Z H 0.715474 0.963668 0.686795 0.053 Uiso 1 1 calc GR . . . .
HA H 0.563604 0.946851 0.646158 0.053 Uiso 1 1 calc GR . . . .
HB H 0.582562 0.966102 0.576491 0.053 Uiso 1 1 calc GR . . . .
C00W C -0.0186(3) 0.93446(15) 0.34530(18) 0.0373(7) Uani 1 1 d . . . . .
H1AA H -0.078527 0.895188 0.327641 0.045 Uiso 1 1 calc R . . . .
HC H -0.076576 0.975574 0.319733 0.045 Uiso 1 1 calc R . . . .
C00X C 0.5625(3) 0.56493(15) 0.35290(19) 0.0396(7) Uani 1 1 d . . . . .
H00 H 0.635929 0.565735 0.421322 0.059 Uiso 1 1 calc GR . . . .
HD H 0.603204 0.574875 0.327085 0.059 Uiso 1 1 calc GR . . . .
HE H 0.519168 0.520390 0.331949 0.059 Uiso 1 1 calc GR . . . .
C00Y C 0.8258(3) 0.79124(15) 0.4051(2) 0.0420(7) Uani 1 1 d . . . . .
H0AA H 0.918022 0.812004 0.442930 0.063 Uiso 1 1 calc GR . . . .
HF H 0.784864 0.784790 0.341072 0.063 Uiso 1 1 calc GR . . . .
HG H 0.835114 0.747680 0.432010 0.063 Uiso 1 1 calc GR . . . .
C00Z C 0.1028(3) 0.93930(16) 0.45273(18) 0.0423(7) Uani 1 1 d . . . . .
H2AA H 0.095055 0.980541 0.476988 0.051 Uiso 1 1 calc R . . . .
HH H 0.104137 0.899786 0.483860 0.051 Uiso 1 1 calc R . . . .
C010 C 0.0537(3) 0.92664(16) 0.3092(2) 0.0434(7) Uani 1 1 d . . . . .
H01G H 0.006399 0.891775 0.259945 0.052 Uiso 1 1 calc R . . . .
H01H H 0.051412 0.969541 0.282775 0.052 Uiso 1 1 calc R . . . .
C011 C 0.0979(3) 0.73306(15) 0.3898(2) 0.0426(7) Uani 1 1 d . . . . .
H01A H 0.057888 0.738525 0.325897 0.064 Uiso 1 1 calc GR . . . .
H01B H 0.079151 0.773348 0.408203 0.064 Uiso 1 1 calc GR . . . .
H01C H 0.055726 0.693975 0.392538 0.064 Uiso 1 1 calc GR . . . .
C012 C 0.3256(3) 0.71593(17) 0.56105(19) 0.0489(8) Uani 1 1 d . . . . .
H01D H 0.286273 0.676692 0.566106 0.073 Uiso 1 1 calc GR . . . .
H01E H 0.304953 0.756437 0.577951 0.073 Uiso 1 1 calc GR . . . .
H01F H 0.426873 0.710606 0.603464 0.073 Uiso 1 1 calc GR . . . .
C013 C 0.2318(3) 0.9412(2) 0.4678(2) 0.0581(10) Uani 1 1 d . . . . .
H01I H 0.259280 0.988208 0.470965 0.070 Uiso 1 1 calc R . . . .
H01J H 0.310566 0.918281 0.526849 0.070 Uiso 1 1 calc R . . . .
O1 O 1.0235(5) 0.4460(2) 0.5864(3) 0.0620(12) Uani 0.5 1 d . U P A -1
C2 C 0.9946(7) 0.5158(4) 0.5768(5) 0.0432(16) Uani 0.5 1 d . U P A -1
H2A H 1.050022 0.537079 0.638865 0.052 Uiso 0.5 1 calc R . P A -1
H2B H 0.894331 0.523596 0.539797 0.052 Uiso 0.5 1 calc R . P A -1
C3 C 1.0032(13) 0.4864(6) 0.4629(8) 0.083(3) Uani 0.5 1 d . U P A -1
H3A H 0.907975 0.490115 0.399879 0.100 Uiso 0.5 1 calc R . P A -1
H3B H 1.071826 0.483928 0.456960 0.100 Uiso 0.5 1 calc R . P A -1
C4 C 1.0355(13) 0.5449(5) 0.5261(7) 0.065(3) Uani 0.5 1 d . U P A -1
H4A H 0.978886 0.584951 0.488808 0.078 Uiso 0.5 1 calc R . P A -1
H4B H 1.135659 0.556962 0.570768 0.078 Uiso 0.5 1 calc R . P A -1
C5 C 1.0156(14) 0.4274(5) 0.5156(8) 0.082(3) Uani 0.5 1 d . U P A -1
H5A H 0.933806 0.397757 0.471505 0.099 Uiso 0.5 1 calc R . P A -1
H5B H 1.100222 0.401495 0.542392 0.099 Uiso 0.5 1 calc R . P A -1

loop_
_atom_site_aniso_label
_atom_site_aniso_U_11
_atom_site_aniso_U_22
_atom_site_aniso_U_33
_atom_site_aniso_U_23
_atom_site_aniso_U_13
_atom_site_aniso_U_12
Zn01 0.02472(15) 0.02166(17) 0.01928(14) 0.00269(12) 0.01210(12) 0.00513(13)
Cl02 0.0431(4) 0.0364(4) 0.0289(3) 0.0113(3) 0.0220(3) 0.0048(3)
Cl03 0.0414(4) 0.0549(5) 0.0511(4) 0.0161(4) 0.0336(4) 0.0224(4)
N004 0.0180(9) 0.0181(11) 0.0151(8) 0.0017(8) 0.0103(8) 0.0012(9)
N005 0.0172(9) 0.0153(10) 0.0172(9) -0.0005(8) 0.0112(8) -0.0006(8)
O006 0.0454(12) 0.0630(16) 0.0703(14) -0.0033(12) 0.0455(12) 0.0061(11)
C007 0.0156(10) 0.0149(12) 0.0187(10) -0.0009(9) 0.0098(9) -0.0002(10)
C008 0.0175(11) 0.0178(13) 0.0137(10) -0.0019(9) 0.0079(9) -0.0050(10)
C009 0.0236(12) 0.0204(14) 0.0176(11) -0.0009(10) 0.0101(10) -0.0005(11)
C00A 0.0173(10) 0.0192(13) 0.0148(9) -0.0006(9) 0.0117(9) 0.0013(10)
C00B 0.0227(11) 0.0140(13) 0.0221(11) 0.0012(10) 0.0152(10) 0.0017(10)
C00C 0.0160(11) 0.0224(13) 0.0145(10) -0.0018(10) 0.0076(9) -0.0012(10)
C00D 0.0233(12) 0.0174(13) 0.0262(11) -0.0029(10) 0.0176(10) -0.0024(11)
C00E 0.0186(12) 0.0246(15) 0.0276(12) -0.0001(11) 0.0104(10) -0.0006(11)
C00F 0.0234(12) 0.0236(14) 0.0181(10) -0.0017(10) 0.0134(10) -0.0007(11)
C00G 0.0209(11) 0.0140(13) 0.0270(12) 0.0026(10) 0.0134(10) 0.0028(10)
C00H 0.0209(11) 0.0239(14) 0.0191(11) -0.0031(10) 0.0130(10) -0.0041(11)
C00I 0.0267(12) 0.0175(14) 0.0259(12) -0.0003(11) 0.0144(11) 0.0020(11)
C00J 0.0168(11) 0.0243(14) 0.0187(10) 0.0009(10) 0.0073(9) -0.0005(11)
C00K 0.0263(12) 0.0242(14) 0.0255(11) -0.0040(11) 0.0177(11) -0.0015(11)
C00L 0.0242(12) 0.0288(15) 0.0362(13) -0.0023(12) 0.0223(11) -0.0015(12)
C00M 0.0337(14) 0.0210(15) 0.0282(12) 0.0025(11) 0.0176(12) -0.0058(12)
C00N 0.0310(13) 0.0348(16) 0.0325(13) -0.0108(12) 0.0259(12) -0.0093(12)
C00O 0.0263(13) 0.0252(15) 0.0254(12) 0.0078(11) 0.0141(11) 0.0027(12)
C00P 0.0295(13) 0.0322(16) 0.0263(12) -0.0007(11) 0.0202(11) -0.0076(12)
C00Q 0.0357(14) 0.0461(19) 0.0269(13) -0.0039(13) 0.0215(12) -0.0036(14)
C00R 0.0417(15) 0.0399(18) 0.0333(13) -0.0018(13) 0.0294(13) -0.0027(14)
C00S 0.0283(12) 0.0291(15) 0.0169(10) 0.0035(10) 0.0123(10) 0.0027(12)
C00T 0.0350(13) 0.0283(15) 0.0367(13) -0.0075(12) 0.0296(12) -0.0064(12)
C00U 0.0518(17) 0.0370(17) 0.0370(14) 0.0057(13) 0.0359(14) 0.0052(14)
C00V 0.0402(15) 0.0290(16) 0.0442(15) 0.0019(13) 0.0316(14) 0.0070(13)
C00W 0.0281(13) 0.0421(18) 0.0377(14) -0.0012(13) 0.0210(12) -0.0018(13)
C00X 0.0381(15) 0.0422(19) 0.0422(15) -0.0003(14) 0.0290(13) 0.0090(14)
C00Y 0.0555(18) 0.0408(19) 0.0514(17) -0.0111(14) 0.0451(16) -0.0048(15)
C00Z 0.0412(15) 0.049(2) 0.0371(15) -0.0088(14) 0.0272(13) -0.0095(15)
C010 0.0511(18) 0.0430(19) 0.0437(16) -0.0098(14) 0.0354(15) -0.0082(16)
C011 0.0398(15) 0.0405(19) 0.0571(18) -0.0111(15) 0.0370(15) -0.0025(15)
C012 0.0637(19) 0.058(2) 0.0425(16) -0.0137(15) 0.0432(16) -0.0078(17)
C013 0.0306(16) 0.085(3) 0.0437(17) 0.0014(18) 0.0199(14) -0.0043(17)
O1 0.085(3) 0.048(3) 0.083(3) 0.019(3) 0.069(3) 0.023(3)
C2 0.041(3) 0.034(4) 0.055(4) -0.003(3) 0.033(3) -0.001(3)
C3 0.137(9) 0.069(7) 0.100(7) -0.020(5) 0.102(7) -0.019(6)
C4 0.094(7) 0.056(7) 0.059(5) -0.004(4) 0.058(5) -0.006(6)
C5 0.138(10) 0.064(7) 0.119(9) -0.005(5) 0.117(9) 0.005(6)

loop_
_atom_type_symbol
_atom_type_description
_atom_type_scat_dispersion_real
_atom_type_scat_dispersion_imag
_atom_type_scat_source
C C 0.0033 0.0016 'International Tables Vol C Tables 4.2.6.8 and 6.1.1.4'
H H 0.0000 0.0000 'International Tables Vol C Tables 4.2.6.8 and 6.1.1.4'
Cl Cl 0.1484 0.1585 'International Tables Vol C Tables 4.2.6.8 and 6.1.1.4'
N N 0.0061 0.0033 'International Tables Vol C Tables 4.2.6.8 and 6.1.1.4'
O O 0.0106 0.0060 'International Tables Vol C Tables 4.2.6.8 and 6.1.1.4'
Zn Zn 0.2839 1.4301 'International Tables Vol C Tables 4.2.6.8 and 6.1.1.4'

loop_
_geom_angle_atom_site_label_1
_geom_angle_atom_site_label_2
_geom_angle_atom_site_label_3
_geom_angle
Cl02 Zn01 Cl03 113.85(3)
C00A Zn01 Cl02 122.23(6)
C00A Zn01 Cl03 123.91(6)
C008 N004 C00J 114.56(16)
C00A N004 C008 117.21(17)
C00A N004 C00J 128.21(19)
C007 N005 C00G 115.84(18)
C00A N005 C007 116.53(17)
C00A N005 C00G 125.90(17)
C013 O006 C010 105.2(2)
C00B C007 N005 118.76(19)
C00D C007 N005 118.49(19)
C00D C007 C00B 122.74(19)
C00C C008 N004 119.63(19)
C00H C008 N004 117.8(2)
C00H C008 C00C 122.6(2)
C00B C009 H009 119.5
C00E C009 H009 119.5
C00E C009 C00B 121.0(2)
N004 C00A Zn01 118.93(16)
N005 C00A Zn01 118.95(14)
N005 C00A N004 122.12(19)
C007 C00B C00F 123.82(19)
C009 C00B C007 117.2(2)
C009 C00B C00F 118.8(2)
C008 C00C C00K 122.7(2)
C00I C00C C008 117.2(2)
C00I C00C C00K 120.0(2)
C007 C00D C00N 122.4(2)
C00L C00D C007 117.4(2)
C00L C00D C00N 120.1(2)
C009 C00E H00E 119.8
C00L C00E C009 120.4(2)
C00L C00E H00E 119.8
C00B C00F H00F 108.0
C00B C00F C00U 114.00(19)
C00B C00F C00V 109.2(2)
C00U C00F H00F 108.0
C00V C00F H00F 108.0
C00V C00F C00U 109.5(2)
N005 C00G H00A 108.5
N005 C00G H00B 108.5
N005 C00G C00O 115.25(19)
H00A C00G H00B 107.5
C00O C00G H00A 108.5
C00O C00G H00B 108.5
C008 C00H C00T 122.5(2)
C00P C00H C008 117.4(2)
C00P C00H C00T 120.1(2)
C00C C00I H00I 119.5
C00M C00I C00C 121.1(2)
C00M C00I H00I 119.5
N004 C00J H00C 109.2
N004 C00J H00D 109.2
N004 C00J C00S 112.17(18)
H00C C00J H00D 107.9
C00S C00J H00C 109.2
C00S C00J H00D 109.2
C00C C00K H00K 107.9
C00C C00K C00Q 109.94(19)
C00C C00K C00X 113.0(2)
C00Q C00K H00K 107.9
C00Q C00K C00X 109.9(2)
C00X C00K H00K 107.9
C00D C00L H00L 119.4
C00E C00L C00D 121.1(2)
C00E C00L H00L 119.4
C00I C00M H00M 119.8
C00P C00M C00I 120.5(2)
C00P C00M H00M 119.8
C00D C00N H00N 108.0
C00D C00N C00R 109.7(2)
C00D C00N C00Y 112.7(2)
C00R C00N H00N 108.0
C00Y C00N H00N 108.0
C00Y C00N C00R 110.3(2)
C00G C00O H00G 109.1
C00G C00O H00H 109.1
H00G C00O H00H 107.8
C00S C00O C00G 112.7(2)
C00S C00O H00G 109.1
C00S C00O H00H 109.1
C00H C00P H00P 119.4
C00M C00P C00H 121.2(2)
C00M C00P H00P 119.4
C00K C00Q H00J 109.5
C00K C00Q H00O 109.5
C00K C00Q H00Q 109.5
H00J C00Q H00O 109.5
H00J C00Q H00Q 109.5
H00O C00Q H00Q 109.5
C00N C00R H00R 109.5
C00N C00R H00S 109.5
C00N C00R H00T 109.5
H00R C00R H00S 109.5
H00R C00R H00T 109.5
H00S C00R H00T 109.5
C00J C00S C00O 113.6(2)
C00J C00S H00U 108.8
C00J C00S H00V 108.8
C00O C00S H00U 108.8
C00O C00S H00V 108.8
H00U C00S H00V 107.7
C00H C00T H00W 107.8
C00H C00T C011 111.4(2)
C00H C00T C012 111.9(2)
C011 C00T H00W 107.8
C011 C00T C012 110.0(2)
C012 C00T H00W 107.8
C00F C00U H00X 109.5
C00F C00U H00Y 109.5
C00F C00U H 109.5
H00X C00U H00Y 109.5
H00X C00U H 109.5
H00Y C00U H 109.5
C00F C00V H00Z 109.5
C00F C00V HA 109.5
C00F C00V HB 109.5
H00Z C00V HA 109.5
H00Z C00V HB 109.5
HA C00V HB 109.5
H1AA C00W HC 108.9
C00Z C00W H1AA 110.8
C00Z C00W HC 110.8
C010 C00W H1AA 110.8
C010 C00W HC 110.8
C010 C00W C00Z 104.5(2)
C00K C00X H00 109.5
C00K C00X HD 109.5
C00K C00X HE 109.5
H00 C00X HD 109.5
H00 C00X HE 109.5
HD C00X HE 109.5
C00N C00Y H0AA 109.5
C00N C00Y HF 109.5
C00N C00Y HG 109.5
H0AA C00Y HF 109.5
H0AA C00Y HG 109.5
HF C00Y HG 109.5
C00W C00Z H2AA 111.0
C00W C00Z HH 111.0
H2AA C00Z HH 109.0
C013 C00Z C00W 103.7(2)
C013 C00Z H2AA 111.0
C013 C00Z HH 111.0
O006 C010 C00W 106.2(2)
O006 C010 H01G 110.5
O006 C010 H01H 110.5
C00W C010 H01G 110.5
C00W C010 H01H 110.5
H01G C010 H01H 108.7
C00T C011 H01A 109.5
C00T C011 H01B 109.5
C00T C011 H01C 109.5
H01A C011 H01B 109.5
H01A C011 H01C 109.5
H01B C011 H01C 109.5
C00T C012 H01D 109.5
C00T C012 H01E 109.5
C00T C012 H01F 109.5
H01D C012 H01E 109.5
H01D C012 H01F 109.5
H01E C012 H01F 109.5
O006 C013 C00Z 106.6(2)
O006 C013 H01I 110.4
O006 C013 H01J 110.4
C00Z C013 H01I 110.4
C00Z C013 H01J 110.4
H01I C013 H01J 108.6
C5 O1 C2 107.5(6)
O1 C2 H2A 110.5
O1 C2 H2B 110.5
O1 C2 C4 105.9(7)
H2A C2 H2B 108.7
C4 C2 H2A 110.5
C4 C2 H2B 110.5
H3A C3 H3B 109.3
C4 C3 H3A 111.5
C4 C3 H3B 111.5
C5 C3 H3A 111.5
C5 C3 H3B 111.5
C5 C3 C4 101.4(9)
C2 C4 H4A 111.3
C2 C4 H4B 111.3
C3 C4 C2 102.4(10)
C3 C4 H4A 111.3
C3 C4 H4B 111.3
H4A C4 H4B 109.2
O1 C5 C3 112.7(9)
O1 C5 H5A 109.1
O1 C5 H5B 109.1
C3 C5 H5A 109.1
C3 C5 H5B 109.1
H5A C5 H5B 107.8

loop_
_geom_bond_atom_site_label_1
_geom_bond_atom_site_label_2
_geom_bond_distance
Zn01 Cl02 2.1871(7)
Zn01 Cl03 2.1926(7)
Zn01 C00A 2.027(2)
N004 C008 1.451(3)
N004 C00A 1.338(3)
N004 C00J 1.498(3)
N005 C007 1.457(3)
N005 C00A 1.332(3)
N005 C00G 1.484(3)
O006 C010 1.420(3)
O006 C013 1.412(4)
C007 C00B 1.403(3)
C007 C00D 1.401(3)
C008 C00C 1.410(3)
C008 C00H 1.407(3)
C009 H009 0.9300
C009 C00B 1.398(3)
C009 C00E 1.382(3)
C00B C00F 1.517(3)
C00C C00I 1.397(3)
C00C C00K 1.526(3)
C00D C00L 1.392(3)
C00D C00N 1.523(3)
C00E H00E 0.9300
C00E C00L 1.382(3)
C00F H00F 0.9800
C00F C00U 1.527(3)
C00F C00V 1.527(3)
C00G H00A 0.9700
C00G H00B 0.9700
C00G C00O 1.528(3)
C00H C00P 1.394(3)
C00H C00T 1.518(3)
C00I H00I 0.9300
C00I C00M 1.386(3)
C00J H00C 0.9700
C00J H00D 0.9700
C00J C00S 1.513(3)
C00K H00K 0.9800
C00K C00Q 1.530(3)
C00K C00X 1.536(3)
C00L H00L 0.9300
C00M H00M 0.9300
C00M C00P 1.381(3)
C00N H00N 0.9800
C00N C00R 1.534(4)
C00N C00Y 1.530(3)
C00O H00G 0.9700
C00O H00H 0.9700
C00O C00S 1.522(3)
C00P H00P 0.9300
C00Q H00J 0.9600
C00Q H00O 0.9600
C00Q H00Q 0.9600
C00R H00R 0.9600
C00R H00S 0.9600
C00R H00T 0.9600
C00S H00U 0.9700
C00S H00V 0.9700
C00T H00W 0.9800
C00T C011 1.534(3)
C00T C012 1.535(3)
C00U H00X 0.9600
C00U H00Y 0.9600
C00U H 0.9600
C00V H00Z 0.9600
C00V HA 0.9600
C00V HB 0.9600
C00W H1AA 0.9700
C00W HC 0.9700
C00W C00Z 1.515(3)
C00W C010 1.507(4)
C00X H00 0.9600
C00X HD 0.9600
C00X HE 0.9600
C00Y H0AA 0.9600
C00Y HF 0.9600
C00Y HG 0.9600
C00Z H2AA 0.9700
C00Z HH 0.9700
C00Z C013 1.483(4)
C010 H01G 0.9700
C010 H01H 0.9700
C011 H01A 0.9600
C011 H01B 0.9600
C011 H01C 0.9600
C012 H01D 0.9600
C012 H01E 0.9600
C012 H01F 0.9600
C013 H01I 0.9700
C013 H01J 0.9700
O1 C2 1.392(8)
O1 C5 1.348(10)
C2 H2A 0.9700
C2 H2B 0.9700
C2 C4 1.504(12)
C3 H3A 0.9700
C3 H3B 0.9700
C3 C4 1.504(12)
C3 C5 1.470(13)
C4 H4A 0.9700
C4 H4B 0.9700
C5 H5A 0.9700
C5 H5B 0.9700

loop_
_geom_torsion_atom_site_label_1
_geom_torsion_atom_site_label_2
_geom_torsion_atom_site_label_3
_geom_torsion_atom_site_label_4
_geom_torsion
N004 C008 C00C C00I -178.24(17)
N004 C008 C00C C00K -1.5(3)
N004 C008 C00H C00P 176.95(18)
N004 C008 C00H C00T -2.0(3)
N004 C00J C00S C00O -81.1(2)
N005 C007 C00B C009 177.8(2)
N005 C007 C00B C00F -7.0(3)
N005 C007 C00D C00L -178.7(2)
N005 C007 C00D C00N 4.6(3)
N005 C00G C00O C00S 48.6(3)
C007 N005 C00A Zn01 -1.8(2)
C007 N005 C00A N004 178.18(19)
C007 N005 C00G C00O 124.3(2)
C007 C00B C00F C00U 132.4(2)
C007 C00B C00F C00V -104.8(3)
C007 C00D C00L C00E 0.0(4)
C007 C00D C00N C00R 101.6(3)
C007 C00D C00N C00Y -135.1(2)
C008 N004 C00A Zn01 6.3(2)
C008 N004 C00A N005 -173.72(19)
C008 N004 C00J C00S -136.1(2)
C008 C00C C00I C00M 1.4(3)
C008 C00C C00K C00Q -95.0(3)
C008 C00C C00K C00X 141.8(2)
C008 C00H C00P C00M 1.3(3)
C008 C00H C00T C011 109.8(2)
C008 C00H C00T C012 -126.5(2)
C009 C00B C00F C00U -52.4(3)
C009 C00B C00F C00V 70.4(3)
C009 C00E C00L C00D -1.4(4)
C00A N004 C008 C00C -81.2(2)
C00A N004 C008 C00H 100.5(2)
C00A N004 C00J C00S 42.1(3)
C00A N005 C007 C00B -79.8(3)
C00A N005 C007 C00D 101.4(2)
C00A N005 C00G C00O -71.3(3)
C00B C007 C00D C00L 2.5(4)
C00B C007 C00D C00N -174.1(2)
C00B C009 C00E C00L 0.4(4)
C00C C008 C00H C00P -1.3(3)
C00C C008 C00H C00T 179.79(19)
C00C C00I C00M C00P -1.4(4)
C00D C007 C00B C009 -3.5(3)
C00D C007 C00B C00F 171.8(2)
C00E C009 C00B C007 2.0(3)
C00E C009 C00B C00F -173.5(2)
C00G N005 C007 C00B 86.1(2)
C00G N005 C007 C00D -92.7(2)
C00G N005 C00A Zn01 -166.15(16)
C00G N005 C00A N004 13.9(3)
C00G C00O C00S C00J 31.0(3)
C00H C008 C00C C00I 0.0(3)
C00H C008 C00C C00K 176.7(2)
C00I C00C C00K C00Q 81.7(3)
C00I C00C C00K C00X -41.6(3)
C00I C00M C00P C00H 0.0(4)
C00J N004 C008 C00C 97.2(2)
C00J N004 C008 C00H -81.1(2)
C00J N004 C00A Zn01 -171.85(16)
C00J N004 C00A N005 8.1(3)
C00K C00C C00I C00M -175.4(2)
C00L C00D C00N C00R -75.0(3)
C00L C00D C00N C00Y 48.3(3)
C00N C00D C00L C00E 176.8(2)
C00P C00H C00T C011 -69.2(3)
C00P C00H C00T C012 54.5(3)
C00T C00H C00P C00M -179.7(2)
C00W C00Z C013 O006 -26.6(3)
C00Z C00W C010 O006 16.7(3)
C010 O006 C013 C00Z 38.3(3)
C010 C00W C00Z C013 5.7(3)
C013 O006 C010 C00W -33.9(3)
O1 C2 C4 C3 32.3(9)
C2 O1 C5 C3 9.2(12)
C4 C3 C5 O1 11.4(14)
C5 O1 C2 C4 -26.0(8)
C5 C3 C4 C2 -25.3(12)
